data_7700628
loop_
_publ_author_name
'Chahal, Mandeep K.'
'Labuta, Jan'
'B\<rezina, V\'aclav'
'Karr, Paul A.'
'Matsushita, Yoshitaka'
'Webre, Whitney A.'
'Payne, Daniel T.'
'Ariga, Katsuhiko'
'D'Souza, Francis'
'Hill, Jonathan P.'

_publ_section_title
;
 Knock-on synthesis of tritopic calix[4]pyrrole host for enhanced anion
 interactions.
;
_journal_issue 41
_journal_name_full 'Dalton transactions (Cambridge, England : 2003)'
_journal_page_first 15583
_journal_page_last 15596
_journal_paper_doi 10.1039/c9dt02365h
_journal_volume 48
_journal_year 2019
_chemical_formula_sum 'C83.2 H90.2 Cl0.6 N10 Ni O4'
_chemical_formula_weight 1374.23
_chemical_name_common Spiro_fused_OxPNi
_chemical_properties_physical Photo-sensitive
_space_group_crystal_system monoclinic
_space_group_IT_number 14
_space_group_name_Hall '-P 2yn'
_space_group_name_H-M_alt 'P 1 21/n 1'
_symmetry_space_group_name_Hall '-P 2yn'
_symmetry_space_group_name_H-M 'P 1 21/n 1'
_atom_sites_solution_hydrogens mixed
_audit_creation_method SHELXL-2018/1
_audit_update_record
;
2019-07-11 deposited with the CCDC.    2019-07-22 downloaded from the CCDC.
;
_cell_angle_alpha 90
_cell_angle_beta 97.3260(10)
_cell_angle_gamma 90
_cell_formula_units_Z 4
_cell_length_a 18.1354(5)
_cell_length_b 14.6714(4)
_cell_length_c 32.6068(9)
_cell_measurement_reflns_used 9855
_cell_measurement_temperature 113(2)
_cell_measurement_theta_max 20.30
_cell_measurement_theta_min 2.27
_cell_volume 8604.9(4)
_computing_cell_refinement 'CrystalClear (Rigaku, 1997--2002)'
_computing_data_collection 'CrystalClear (Rigaku, 1997--2002)'
_computing_data_reduction 'CrystalClear (Rigaku, 1997--2002)'
_computing_molecular_graphics
;
'shelXle ver. 958, Huebschle et al., 2011)'
;
_computing_structure_refinement 'SHELXL-2018/1 (Sheldrick, 2018)'
_computing_structure_solution 'SHELXT (Sheldrick, 2014)'
_diffrn_ambient_temperature 113(2)
_diffrn_measured_fraction_theta_full 0.997
_diffrn_measured_fraction_theta_max 0.997
_diffrn_measurement_device
;
Rigaku AFC11 Saturn724+ (4x4 bin mode)
;
_diffrn_measurement_method dtprofit.ref
_diffrn_radiation_detector CCD
_diffrn_radiation_monochromator Confocal
_diffrn_radiation_source 'Rotating Anode'
_diffrn_radiation_type MoK\a
_diffrn_radiation_wavelength 0.71073
_diffrn_reflns_av_R_equivalents 0.0816
_diffrn_reflns_av_unetI/netI 0.0447
_diffrn_reflns_Laue_measured_fraction_full 0.997
_diffrn_reflns_Laue_measured_fraction_max 0.997
_diffrn_reflns_limit_h_max 17
_diffrn_reflns_limit_h_min -17
_diffrn_reflns_limit_k_max 14
_diffrn_reflns_limit_k_min -14
_diffrn_reflns_limit_l_max 31
_diffrn_reflns_limit_l_min -31
_diffrn_reflns_number 67128
_diffrn_reflns_point_group_measured_fraction_full 0.997
_diffrn_reflns_point_group_measured_fraction_max 0.997
_diffrn_reflns_theta_full 20.352
_diffrn_reflns_theta_max 20.352
_diffrn_reflns_theta_min 1.791
_exptl_absorpt_coefficient_mu 0.294
_exptl_absorpt_correction_T_max 0.5946
_exptl_absorpt_correction_T_min 0.5458
_exptl_absorpt_correction_type multi-scan
_exptl_absorpt_process_details
;
CrystalClear (Rigaku, 1997--2002)
;
_exptl_crystal_colour 'Dark green'
_exptl_crystal_density_diffrn 1.061
_exptl_crystal_description Bar
_exptl_crystal_F_000 2918
_exptl_crystal_recrystallization_method 'Re-crystallisation from solvent: CHCl3'
_exptl_crystal_size_max 0.134
_exptl_crystal_size_mid 0.065
_exptl_crystal_size_min 0.042
_refine_diff_density_max 0.465
_refine_diff_density_min -0.331
_refine_diff_density_rms 0.057
_refine_ls_extinction_method none
_refine_ls_goodness_of_fit_ref 1.035
_refine_ls_hydrogen_treatment mixed
_refine_ls_matrix_type full
_refine_ls_number_parameters 1102
_refine_ls_number_reflns 8426
_refine_ls_number_restraints 372
_refine_ls_restrained_S_all 1.022
_refine_ls_R_factor_all 0.0658
_refine_ls_R_factor_gt 0.0511
_refine_ls_shift/su_max 0.001
_refine_ls_shift/su_mean 0.000
_refine_ls_structure_factor_coef Fsqd
_refine_ls_weighting_details 'w=1/[\s^2^(Fo^2^)+(0.0603P)^2^+18.9925P] where P=(Fo^2^+2Fc^2^)/3'
_refine_ls_weighting_scheme calc
_refine_ls_wR_factor_gt 0.1255
_refine_ls_wR_factor_ref 0.1350
_reflns_Friedel_coverage 0.000
_reflns_number_gt 6793
_reflns_number_total 8426
_reflns_threshold_expression 'I > 2\s(I)'
_cod_data_source_file c9dt02365h2.cif
_cod_data_source_block shelx
_cod_depositor_comments 'Adding full bibliography for 7700628.cif.'
_cod_original_formula_sum 'C83.20 H90.20 Cl0.60 N10 Ni O4'
_cod_database_code 7700628
_shelx_shelxl_version_number 2018/1
_shelx_space_group_comment
;
The symmetry employed for this shelxl refinement is uniquely defined
by the following loop, which should always be used as a source of
symmetry information in preference to the above space-group names.
They are only intended as comments.
;
_shelx_estimated_absorpt_t_min 0.962
_shelx_estimated_absorpt_t_max 0.988

loop_
_space_group_symop_operation_xyz
'x, y, z'
'-x+1/2, y+1/2, -z+1/2'
'-x, -y, -z'
'x-1/2, -y-1/2, z-1/2'

loop_
_atom_site_label
_atom_site_type_symbol
_atom_site_fract_x
_atom_site_fract_y
_atom_site_fract_z
_atom_site_U_iso_or_equiv
_atom_site_adp_type
_atom_site_occupancy
_atom_site_site_symmetry_order
_atom_site_calc_flag
_atom_site_refinement_flags_posn
_atom_site_refinement_flags_adp
_atom_site_refinement_flags_occupancy
_atom_site_disorder_assembly
_atom_site_disorder_group
C1 C 0.3456(3) 0.8203(3) 0.27680(14) 0.0220(12) Uani 1 1 d . . . . .
C2 C 0.3488(3) 0.8354(3) 0.23351(14) 0.0265(12) Uani 1 1 d . . . . .
H2 H 0.307677 0.836507 0.212320 0.032 Uiso 1 1 calc R U . . .
C10 C 0.4208(3) 0.8479(3) 0.22845(14) 0.0279(12) Uani 1 1 d D . . . .
H10 H 0.440295 0.854806 0.202944 0.034 Uiso 0.585(6) 1 calc R U P A 1
H10A H 0.440287 0.857632 0.203119 0.034 Uiso 0.415(6) 1 calc R U P A 2
C4 C 0.4621(12) 0.849(5) 0.2689(4) 0.021(2) Uani 0.585(6) 1 d D . P A 1
C5 C 0.5334(7) 0.8815(18) 0.2780(3) 0.0252(16) Uani 0.585(6) 1 d D . P A 1
C6 C 0.5783(7) 0.9192(10) 0.2466(5) 0.027(3) Uani 0.585(6) 1 d D . P A 1
C7 C 0.5501(7) 0.9840(11) 0.2175(5) 0.021(3) Uani 0.585(6) 1 d D . P A 1
H7 H 0.499460 1.001320 0.216515 0.025 Uiso 0.585(6) 1 calc R U P A 1
C8 C 0.5924(6) 1.0245(9) 0.1898(5) 0.026(3) Uani 0.585(6) 1 d D . P A 1
C9 C 0.6675(4) 1.0029(6) 0.1939(3) 0.025(2) Uani 0.585(6) 1 d D . P A 1
C11 C 0.6537(4) 0.8974(7) 0.2485(2) 0.026(2) Uani 0.585(6) 1 d D . P A 1
H11 H 0.674073 0.853011 0.267935 0.031 Uiso 0.585(6) 1 calc R U P A 1
C12 C 0.5557(6) 1.0928(8) 0.1568(5) 0.031(2) Uani 0.585(6) 1 d D . P A 1
C13 C 0.4713(6) 1.1011(13) 0.1595(8) 0.037(4) Uani 0.585(6) 1 d D . P A 1
H13A H 0.448135 1.040754 0.155813 0.055 Uiso 0.585(6) 1 calc R U P A 1
H13B H 0.448615 1.142135 0.137739 0.055 Uiso 0.585(6) 1 calc R U P A 1
H13C H 0.463631 1.125514 0.186598 0.055 Uiso 0.585(6) 1 calc R U P A 1
C14 C 0.5622(15) 1.0595(16) 0.1133(5) 0.036(4) Uani 0.585(6) 1 d D . P A 1
H14A H 0.614128 1.044115 0.111040 0.054 Uiso 0.585(6) 1 calc R U P A 1
H14B H 0.545592 1.107578 0.093372 0.054 Uiso 0.585(6) 1 calc R U P A 1
H14C H 0.531086 1.005284 0.107386 0.054 Uiso 0.585(6) 1 calc R U P A 1
C15 C 0.5898(7) 1.1891(8) 0.1649(6) 0.037(3) Uani 0.585(6) 1 d D . P A 1
H15A H 0.581801 1.209539 0.192637 0.056 Uiso 0.585(6) 1 calc R U P A 1
H15B H 0.565841 1.231818 0.144274 0.056 Uiso 0.585(6) 1 calc R U P A 1
H15C H 0.643243 1.186797 0.163005 0.056 Uiso 0.585(6) 1 calc R U P A 1
C17 C 0.8121(6) 0.8867(9) 0.1896(3) 0.051(3) Uani 0.585(6) 1 d D . P A 1
H17A H 0.783475 0.832530 0.179779 0.077 Uiso 0.585(6) 1 calc R U P A 1
H17B H 0.864964 0.871013 0.194953 0.077 Uiso 0.585(6) 1 calc R U P A 1
H17C H 0.804862 0.934506 0.168477 0.077 Uiso 0.585(6) 1 calc R U P A 1
C20 C 0.565(3) 0.890(6) 0.3195(3) 0.0280(19) Uani 0.585(6) 1 d D . P A 1
C10A C 0.6999(4) 0.9382(7) 0.2231(2) 0.0297(19) Uani 0.585(6) 1 d D . P A 1
C16A C 0.7852(5) 0.9214(7) 0.2299(3) 0.046(2) Uani 0.585(6) 1 d D . P A 1
C18A C 0.8246(5) 1.0105(8) 0.2453(3) 0.059(3) Uani 0.585(6) 1 d D . P A 1
H18A H 0.876560 0.997472 0.255874 0.089 Uiso 0.585(6) 1 calc R U P A 1
H18B H 0.799542 1.036664 0.267522 0.089 Uiso 0.585(6) 1 calc R U P A 1
H18C H 0.822683 1.054021 0.222421 0.089 Uiso 0.585(6) 1 calc R U P A 1
C19A C 0.8047(5) 0.8472(9) 0.2628(3) 0.074(3) Uani 0.585(6) 1 d D . P A 1
H19A H 0.790352 0.867677 0.289237 0.111 Uiso 0.585(6) 1 calc R U P A 1
H19B H 0.858297 0.835470 0.265878 0.111 Uiso 0.585(6) 1 calc R U P A 1
H19C H 0.777790 0.791027 0.254121 0.111 Uiso 0.585(6) 1 calc R U P A 1
O4A O 0.7164(3) 1.0426(5) 0.1699(2) 0.0327(18) Uani 0.585(6) 1 d D . P A 1
H4A H 0.695061 1.085778 0.156250 0.049 Uiso 0.585(6) 1 calc R U P A 1
C21 C 0.6289(3) 0.9457(4) 0.33153(16) 0.0392(14) Uani 1 1 d D . . . .
H21 H 0.656814 0.978367 0.313622 0.047 Uiso 0.585(6) 1 calc R U P A 1
H21A H 0.657523 0.977272 0.313620 0.047 Uiso 0.415(6) 1 calc R U P A 2
C22 C 0.6417(3) 0.9430(3) 0.37289(15) 0.0305(13) Uani 1 1 d . . . . .
H22 H 0.679572 0.975169 0.389820 0.037 Uiso 1 1 calc R U . . .
C23 C 0.5880(2) 0.8829(3) 0.38698(14) 0.0211(11) Uani 1 1 d . . . . .
C24 C 0.5917(2) 0.8489(3) 0.42686(13) 0.0187(11) Uani 1 1 d . . . . .
C25 C 0.6533(2) 0.8787(3) 0.45870(13) 0.0189(11) Uani 1 1 d . . . . .
C26 C 0.7270(3) 0.8712(3) 0.45224(14) 0.0240(12) Uani 1 1 d . . . . .
H26 H 0.738189 0.841636 0.427866 0.029 Uiso 1 1 calc R U . . .
C27 C 0.7854(2) 0.9051(3) 0.47992(14) 0.0212(11) Uani 1 1 d . . . . .
C28 C 0.7666(3) 0.9449(3) 0.51631(14) 0.0230(12) Uani 1 1 d . . . . .
C29 C 0.6921(2) 0.9546(3) 0.52472(14) 0.0222(12) Uani 1 1 d . . . . .
C30 C 0.6376(3) 0.9202(3) 0.49519(13) 0.0213(11) Uani 1 1 d . . . . .
H30 H 0.587199 0.925042 0.499959 0.026 Uiso 1 1 calc R U . . .
C31 C 0.8666(2) 0.9020(3) 0.46962(15) 0.0321(13) Uani 1 1 d . . . . .
C32 C 0.8706(3) 0.8629(4) 0.42630(18) 0.0584(18) Uani 1 1 d . . . . .
H32A H 0.836713 0.896825 0.405991 0.088 Uiso 1 1 calc R U . . .
H32B H 0.856239 0.798537 0.425732 0.088 Uiso 1 1 calc R U . . .
H32C H 0.921559 0.868562 0.419517 0.088 Uiso 1 1 calc R U . . .
C33 C 0.8978(3) 0.9996(3) 0.46881(16) 0.0383(14) Uani 1 1 d . . . . .
H33A H 0.947951 0.997653 0.460671 0.057 Uiso 1 1 calc R U . . .
H33B H 0.899768 1.026771 0.496378 0.057 Uiso 1 1 calc R U . . .
H33C H 0.865470 1.036344 0.448865 0.057 Uiso 1 1 calc R U . . .
C34 C 0.9156(3) 0.8426(4) 0.50102(19) 0.0525(16) Uani 1 1 d . . . . .
H34A H 0.896013 0.780253 0.500154 0.079 Uiso 1 1 calc R U . . .
H34B H 0.915334 0.867700 0.528857 0.079 Uiso 1 1 calc R U . . .
H34C H 0.966576 0.841958 0.494078 0.079 Uiso 1 1 calc R U . . .
C35 C 0.6738(3) 1.0045(3) 0.56350(14) 0.0278(12) Uani 1 1 d . . . . .
C36 C 0.6996(3) 1.1044(3) 0.56294(16) 0.0419(14) Uani 1 1 d . . . . .
H36A H 0.753530 1.106384 0.562532 0.063 Uiso 1 1 calc R U . . .
H36B H 0.687129 1.135714 0.587704 0.063 Uiso 1 1 calc R U . . .
H36C H 0.674617 1.134828 0.538226 0.063 Uiso 1 1 calc R U . . .
C37 C 0.7087(3) 0.9560(4) 0.60309(14) 0.0388(14) Uani 1 1 d . . . . .
H37A H 0.693830 0.891775 0.602030 0.058 Uiso 1 1 calc R U . . .
H37B H 0.691477 0.985141 0.627207 0.058 Uiso 1 1 calc R U . . .
H37C H 0.762960 0.960340 0.605271 0.058 Uiso 1 1 calc R U . . .
C38 C 0.5895(3) 1.0070(4) 0.56507(16) 0.0385(14) Uani 1 1 d . . . . .
H38A H 0.565228 1.040558 0.541094 0.058 Uiso 1 1 calc R U . . .
H38B H 0.579420 1.037374 0.590531 0.058 Uiso 1 1 calc R U . . .
H38C H 0.570158 0.944568 0.564595 0.058 Uiso 1 1 calc R U . . .
C39 C 0.5409(2) 0.7840(3) 0.43718(13) 0.0161(11) Uani 1 1 d . . . . .
C40 C 0.5485(2) 0.7334(3) 0.47433(13) 0.0179(11) Uani 1 1 d . . . . .
H40 H 0.588553 0.736982 0.496111 0.021 Uiso 1 1 calc R U . . .
C41 C 0.4880(2) 0.6789(3) 0.47304(13) 0.0170(11) Uani 1 1 d . . . . .
C42 C 0.4647(2) 0.6166(3) 0.50177(14) 0.0195(11) Uani 1 1 d . . . . .
C44 C 0.4531(2) 0.5308(3) 0.55315(14) 0.0207(11) Uani 1 1 d . . . . .
C46 C 0.4051(3) 0.4369(3) 0.59669(14) 0.0232(12) Uani 1 1 d . . . . .
C47 C 0.4096(3) 0.3876(3) 0.63534(17) 0.0290(12) Uani 1 1 d . . . . .
C49 C 0.3391(3) 0.4302(3) 0.56915(14) 0.0218(11) Uani 1 1 d . . . . .
C50 C 0.2778(3) 0.3786(3) 0.58096(14) 0.0249(12) Uani 1 1 d . . . . .
C53 C 0.3860(2) 0.5219(3) 0.52553(13) 0.0176(11) Uani 1 1 d . . . . .
C55 C 0.3381(2) 0.5955(3) 0.45606(13) 0.0197(11) Uani 1 1 d . . . . .
C56 C 0.3213(2) 0.5047(3) 0.43509(12) 0.0183(11) Uani 1 1 d . . . . .
H56 H 0.358140 0.479086 0.420280 0.022 Uiso 1 1 calc R U . . .
C57 C 0.2585(2) 0.4581(3) 0.43589(13) 0.0203(11) Uani 1 1 d . . . . .
C58 C 0.2015(3) 0.4963(3) 0.46088(14) 0.0278(12) Uani 1 1 d . . . . .
C59 C 0.2100(2) 0.5917(3) 0.47716(13) 0.0203(11) Uani 1 1 d . . . . .
C60 C 0.2730(2) 0.6366(3) 0.47368(12) 0.0187(11) Uani 1 1 d . . . . .
H60 H 0.276842 0.698083 0.482875 0.022 Uiso 1 1 calc R U . . .
C61 C 0.2427(2) 0.3676(3) 0.41363(14) 0.0253(12) Uani 1 1 d . . . . .
C62 C 0.3050(3) 0.3432(3) 0.38782(17) 0.0430(15) Uani 1 1 d . . . . .
H62A H 0.291792 0.287421 0.372061 0.064 Uiso 1 1 calc R U . . .
H62B H 0.351453 0.333483 0.406227 0.064 Uiso 1 1 calc R U . . .
H62C H 0.311667 0.393212 0.368695 0.064 Uiso 1 1 calc R U . . .
C63 C 0.2367(3) 0.2905(3) 0.44481(16) 0.0445(15) Uani 1 1 d . . . . .
H63A H 0.227808 0.232618 0.429998 0.067 Uiso 1 1 calc R U . . .
H63B H 0.195446 0.303079 0.460642 0.067 Uiso 1 1 calc R U . . .
H63C H 0.283198 0.286519 0.463709 0.067 Uiso 1 1 calc R U . . .
C64 C 0.1704(3) 0.3745(4) 0.38396(16) 0.0427(14) Uani 1 1 d . . . . .
H64A H 0.174334 0.424379 0.364380 0.064 Uiso 1 1 calc R U . . .
H64B H 0.128892 0.386398 0.399736 0.064 Uiso 1 1 calc R U . . .
H64C H 0.161632 0.317057 0.368754 0.064 Uiso 1 1 calc R U . . .
C65 C 0.1466(3) 0.6325(3) 0.49813(15) 0.0313(13) Uani 1 1 d . . . . .
C67 C 0.1619(3) 0.7317(4) 0.51003(18) 0.0496(16) Uani 1 1 d . . . . .
H67A H 0.168300 0.767082 0.485245 0.074 Uiso 1 1 calc R U . . .
H67B H 0.207242 0.735567 0.529795 0.074 Uiso 1 1 calc R U . . .
H67C H 0.119903 0.756260 0.522706 0.074 Uiso 1 1 calc R U . . .
C68 C 0.0733(3) 0.6289(4) 0.46858(17) 0.0491(16) Uani 1 1 d . . . . .
H68A H 0.078882 0.663089 0.443357 0.074 Uiso 1 1 calc R U . . .
H68B H 0.033275 0.655883 0.482138 0.074 Uiso 1 1 calc R U . . .
H68C H 0.060982 0.565284 0.461444 0.074 Uiso 1 1 calc R U . . .
C69 C 0.1380(3) 0.5791(4) 0.53816(16) 0.0516(16) Uani 1 1 d . . . . .
H69A H 0.125847 0.515434 0.531274 0.077 Uiso 1 1 calc R U . . .
H69B H 0.098063 0.606345 0.551678 0.077 Uiso 1 1 calc R U . . .
H69C H 0.184748 0.581871 0.556886 0.077 Uiso 1 1 calc R U . . .
C70 C 0.3696(2) 0.6620(3) 0.42552(13) 0.0160(11) Uani 1 1 d . . . . .
C71 C 0.3242(2) 0.6877(3) 0.38992(13) 0.0190(11) Uani 1 1 d . . . . .
C72 C 0.2467(2) 0.6673(3) 0.38063(13) 0.0199(11) Uani 1 1 d . . . . .
H72 H 0.218353 0.629439 0.396319 0.024 Uiso 1 1 calc R U . . .
C73 C 0.2217(2) 0.7116(3) 0.34569(14) 0.0236(12) Uani 1 1 d . . . . .
H73 H 0.171629 0.713517 0.332868 0.028 Uiso 1 1 calc R U . . .
C74 C 0.2836(2) 0.7552(3) 0.33124(14) 0.0178(11) Uani 1 1 d . . . . .
C75 C 0.2817(2) 0.7953(3) 0.29300(14) 0.0208(11) Uani 1 1 d . . . . .
C76 C 0.2091(2) 0.8091(3) 0.26578(13) 0.0218(11) Uani 1 1 d . . . . .
C77 C 0.1674(2) 0.7374(3) 0.24686(13) 0.0220(12) Uani 1 1 d . . . . .
H77 H 0.183587 0.676717 0.252834 0.026 Uiso 1 1 calc R U . . .
C78 C 0.1028(2) 0.7512(3) 0.21949(13) 0.0208(11) Uani 1 1 d . . . . .
C79 C 0.0814(2) 0.8422(3) 0.21209(13) 0.0220(12) Uani 1 1 d . . . . .
C80 C 0.1205(3) 0.9165(3) 0.23099(14) 0.0252(12) Uani 1 1 d . . . . .
C81 C 0.1850(3) 0.8971(3) 0.25743(14) 0.0252(12) Uani 1 1 d . . . . .
H81 H 0.213365 0.946218 0.270197 0.030 Uiso 1 1 calc R U . . .
C82 C 0.0582(2) 0.6711(3) 0.19877(14) 0.0245(12) Uani 1 1 d . . . . .
C83 C 0.0947(3) 0.5795(3) 0.21158(16) 0.0355(13) Uani 1 1 d . . . . .
H83A H 0.065516 0.529923 0.197367 0.053 Uiso 1 1 calc R U . . .
H83B H 0.096632 0.571656 0.241545 0.053 Uiso 1 1 calc R U . . .
H83C H 0.145281 0.578190 0.204008 0.053 Uiso 1 1 calc R U . . .
C84 C -0.0211(2) 0.6705(3) 0.21078(15) 0.0342(13) Uani 1 1 d . . . . .
H84A H -0.047401 0.725706 0.200128 0.051 Uiso 1 1 calc R U . . .
H84B H -0.018784 0.668902 0.240970 0.051 Uiso 1 1 calc R U . . .
H84C H -0.047764 0.616661 0.198906 0.051 Uiso 1 1 calc R U . . .
C85 C 0.0546(3) 0.6774(3) 0.15126(14) 0.0349(13) Uani 1 1 d . . . . .
H85A H 0.028233 0.624216 0.138516 0.052 Uiso 1 1 calc R U . . .
H85B H 0.105185 0.678958 0.143672 0.052 Uiso 1 1 calc R U . . .
H85C H 0.028172 0.733097 0.141461 0.052 Uiso 1 1 calc R U . . .
C86 C 0.0959(3) 1.0165(3) 0.22344(15) 0.0355(13) Uani 1 1 d . . . . .
C87 C 0.0176(3) 1.0307(4) 0.23623(17) 0.0480(15) Uani 1 1 d . . . . .
H87A H 0.004276 1.095373 0.233694 0.072 Uiso 1 1 calc R U . . .
H87B H 0.017469 1.011144 0.264954 0.072 Uiso 1 1 calc R U . . .
H87C H -0.018590 0.994602 0.218151 0.072 Uiso 1 1 calc R U . . .
C88 C 0.0990(3) 1.0437(3) 0.17838(16) 0.0425(14) Uani 1 1 d . . . . .
H88A H 0.067744 1.002353 0.160079 0.064 Uiso 1 1 calc R U . . .
H88B H 0.150473 1.039954 0.172259 0.064 Uiso 1 1 calc R U . . .
H88C H 0.080902 1.106334 0.173944 0.064 Uiso 1 1 calc R U . . .
C89 C 0.1469(3) 1.0824(3) 0.25036(19) 0.0600(18) Uani 1 1 d . . . . .
H89A H 0.197590 1.077625 0.243133 0.090 Uiso 1 1 calc R U . . .
H89B H 0.146900 1.066643 0.279568 0.090 Uiso 1 1 calc R U . . .
H89C H 0.128815 1.144883 0.245576 0.090 Uiso 1 1 calc R U . . .
C90 C 0.4412(2) 0.6972(3) 0.43500(14) 0.0195(11) Uani 1 1 d . . . . .
N1 N 0.41567(19) 0.8246(2) 0.29854(11) 0.0194(9) Uani 1 1 d D . . . .
N2 N 0.34741(19) 0.7424(2) 0.35922(10) 0.0179(9) Uani 1 1 d . . . . .
N3 N 0.47530(19) 0.7594(2) 0.41207(10) 0.0179(9) Uani 1 1 d . . . . .
N4 N 0.53731(19) 0.8555(2) 0.35382(11) 0.0197(9) Uani 1 1 d D . . . .
N5 N 0.4095(2) 0.3476(3) 0.66581(14) 0.0383(11) Uani 1 1 d . . . . .
N6 N 0.2289(3) 0.3392(3) 0.59225(13) 0.0388(11) Uani 1 1 d . . . . .
N43 N 0.50133(19) 0.5889(2) 0.53758(11) 0.0215(9) Uani 1 1 d . . . . .
N45 N 0.4638(2) 0.4875(2) 0.58947(11) 0.0230(9) Uani 1 1 d . . . . .
N52 N 0.3285(2) 0.4732(2) 0.53250(11) 0.0212(9) Uani 1 1 d . . . . .
N54 N 0.39513(19) 0.5776(2) 0.49266(10) 0.0178(9) Uani 1 1 d . . . . .
O1 O 0.1486(2) 0.4494(2) 0.46737(11) 0.0466(10) Uani 1 1 d . . . . .
O2 O 0.01804(17) 0.8551(2) 0.18449(10) 0.0315(8) Uani 1 1 d D . . . .
H2A H 0.012(3) 0.9127(16) 0.1777(15) 0.047 Uiso 1 1 d D U . . .
O3 O 0.82254(19) 0.9767(2) 0.54504(10) 0.0388(9) Uani 1 1 d D . . . .
H3 H 0.821(3) 1.025(2) 0.5603(14) 0.058 Uiso 1 1 d D U . . .
Ni Ni 0.44397(3) 0.79562(4) 0.35589(2) 0.01822(18) Uani 1 1 d . . . . .
C4A C 0.4618(17) 0.844(7) 0.2688(5) 0.021(2) Uani 0.415(6) 1 d D . P A 2
C5A C 0.5340(10) 0.873(3) 0.2787(4) 0.0252(16) Uani 0.415(6) 1 d D . P A 2
C6A C 0.5770(9) 0.8974(17) 0.2445(7) 0.029(3) Uani 0.415(6) 1 d D . P A 2
C7A C 0.5524(12) 0.966(2) 0.2170(9) 0.026(2) Uani 0.415(6) 1 d D U P A 2
H7A H 0.504837 0.992734 0.218299 0.032 Uiso 0.415(6) 1 calc R U P A 2
C8A C 0.5951(9) 0.9981(15) 0.1877(7) 0.036(4) Uani 0.415(6) 1 d D . P A 2
C9A C 0.6625(7) 0.9527(11) 0.1859(4) 0.047(4) Uani 0.415(6) 1 d D . P A 2
C11A C 0.6414(6) 0.8503(10) 0.2391(4) 0.0286(18) Uani 0.415(6) 1 d D U P A 2
H11A H 0.654223 0.797690 0.255453 0.034 Uiso 0.415(6) 1 calc R U P A 2
C12A C 0.5683(9) 1.0776(12) 0.1583(6) 0.032(3) Uani 0.415(6) 1 d D . P A 2
C15A C 0.6160(10) 1.1639(11) 0.1681(8) 0.039(4) Uani 0.415(6) 1 d D . P A 2
H15D H 0.615185 1.181057 0.197104 0.058 Uiso 0.415(6) 1 calc R U P A 2
H15E H 0.595840 1.213973 0.150173 0.058 Uiso 0.415(6) 1 calc R U P A 2
H15F H 0.667351 1.151608 0.163318 0.058 Uiso 0.415(6) 1 calc R U P A 2
C17A C 0.7528(11) 0.7842(14) 0.1625(5) 0.110(6) Uani 0.415(6) 1 d D . P A 2
H17D H 0.794225 0.742382 0.160184 0.165 Uiso 0.415(6) 1 calc R U P A 2
H17E H 0.753475 0.833351 0.142190 0.165 Uiso 0.415(6) 1 calc R U P A 2
H17F H 0.705722 0.750865 0.157172 0.165 Uiso 0.415(6) 1 calc R U P A 2
C20A C 0.564(5) 0.892(8) 0.3194(4) 0.0280(19) Uani 0.415(6) 1 d D . P A 2
C10B C 0.6873(7) 0.8771(11) 0.2110(4) 0.052(4) Uani 0.415(6) 1 d D . P A 2
C16B C 0.7607(7) 0.8252(10) 0.2066(4) 0.071(4) Uani 0.415(6) 1 d D . P A 2
C19B C 0.7721(9) 0.7473(10) 0.2380(4) 0.067(3) Uani 0.415(6) 1 d D U P A 2
H19D H 0.733077 0.701468 0.231430 0.101 Uiso 0.415(6) 1 calc R U P A 2
H19E H 0.769703 0.771319 0.265852 0.101 Uiso 0.415(6) 1 calc R U P A 2
H19F H 0.820845 0.719247 0.236862 0.101 Uiso 0.415(6) 1 calc R U P A 2
O4B O 0.7102(6) 0.9819(11) 0.1581(4) 0.061(3) Uani 0.415(6) 1 d D . P A 2
H4B H 0.685687 1.010497 0.138619 0.092 Uiso 0.415(6) 1 calc R U P A 2
C13A C 0.4872(9) 1.1064(17) 0.1615(10) 0.031(4) Uani 0.415(6) 1 d D . P A 2
H13D H 0.455064 1.052484 0.158676 0.047 Uiso 0.415(6) 1 calc R U P A 2
H13E H 0.470643 1.149962 0.139501 0.047 Uiso 0.415(6) 1 calc R U P A 2
H13F H 0.484621 1.134893 0.188486 0.047 Uiso 0.415(6) 1 calc R U P A 2
C14A C 0.569(2) 1.046(2) 0.1136(6) 0.039(5) Uani 0.415(6) 1 d D . P A 2
H14D H 0.620010 1.027988 0.109649 0.058 Uiso 0.415(6) 1 calc R U P A 2
H14E H 0.553251 1.096441 0.094720 0.058 Uiso 0.415(6) 1 calc R U P A 2
H14F H 0.535707 0.994366 0.107819 0.058 Uiso 0.415(6) 1 calc R U P A 2
C18B C 0.8278(10) 0.8889(15) 0.2150(8) 0.110(7) Uani 0.415(6) 1 d D . P A 2
H18D H 0.828650 0.930691 0.191594 0.165 Uiso 0.415(6) 1 calc R U P A 2
H18E H 0.873627 0.852767 0.218530 0.165 Uiso 0.415(6) 1 calc R U P A 2
H18F H 0.824113 0.924054 0.240197 0.165 Uiso 0.415(6) 1 calc R U P A 2
Cl19 Cl 0.8254(10) 1.1291(12) 0.2459(7) 0.202(9) Uani 0.2 1 d . . P A -1
Cl3 Cl 0.7192(11) 1.1332(12) 0.2935(8) 0.232(10) Uani 0.2 1 d . . P A -1
C18 C 0.7720(17) 1.083(2) 0.2753(12) 0.073(10) Uani 0.2 1 d . . P A -1
H18 H 0.740911 1.041155 0.256296 0.088 Uiso 0.2 1 calc R U P A -1
Cl16 Cl 0.8289(7) 1.0054(13) 0.3102(4) 0.152(5) Uani 0.2 1 d . . P A -1

loop_
_atom_site_aniso_label
_atom_site_aniso_U_11
_atom_site_aniso_U_22
_atom_site_aniso_U_33
_atom_site_aniso_U_23
_atom_site_aniso_U_13
_atom_site_aniso_U_12
C1 0.024(3) 0.018(3) 0.023(3) 0.000(2) -0.001(2) -0.002(2)
C2 0.034(3) 0.024(3) 0.019(3) 0.002(2) -0.005(2) -0.008(2)
C10 0.033(3) 0.024(3) 0.026(3) 0.004(2) 0.005(2) 0.002(2)
C4 0.0227(17) 0.018(7) 0.022(3) -0.002(2) 0.0034(16) 0.006(2)
C5 0.0214(16) 0.027(5) 0.0272(16) 0.0047(16) 0.0028(12) 0.005(2)
C6 0.022(2) 0.032(8) 0.027(4) 0.006(5) 0.005(3) 0.007(3)
C7 0.010(3) 0.025(8) 0.026(4) 0.002(5) -0.002(3) -0.005(3)
C8 0.015(2) 0.033(6) 0.029(4) 0.006(4) 0.003(3) -0.001(3)
C9 0.015(2) 0.030(5) 0.032(4) 0.008(4) 0.004(3) -0.002(3)
C11 0.021(2) 0.032(5) 0.025(4) 0.006(3) 0.003(3) 0.006(3)
C12 0.021(4) 0.038(4) 0.035(4) 0.012(3) 0.008(3) 0.006(3)
C13 0.022(4) 0.038(7) 0.051(9) 0.018(7) 0.012(5) 0.010(4)
C14 0.030(9) 0.046(8) 0.033(4) 0.013(5) 0.006(4) 0.012(6)
C15 0.029(7) 0.037(5) 0.047(7) 0.013(5) 0.012(6) 0.004(4)
C17 0.024(6) 0.078(7) 0.055(4) 0.017(4) 0.016(4) 0.017(5)
C20 0.016(3) 0.040(4) 0.0280(17) 0.003(2) 0.0032(16) 0.002(3)
C10A 0.023(2) 0.038(5) 0.029(4) 0.009(3) 0.008(2) 0.009(2)
C16A 0.023(2) 0.072(5) 0.045(4) 0.023(3) 0.009(3) 0.015(3)
C18A 0.022(4) 0.096(5) 0.059(6) 0.003(4) 0.007(4) 0.002(4)
C19A 0.033(5) 0.117(7) 0.076(6) 0.060(6) 0.021(5) 0.036(5)
O4A 0.019(3) 0.040(5) 0.041(4) 0.014(3) 0.010(3) -0.003(3)
C21 0.023(3) 0.059(4) 0.035(4) 0.022(3) 0.004(3) -0.007(3)
C22 0.025(3) 0.033(3) 0.032(4) 0.002(2) -0.003(2) -0.008(2)
C23 0.017(3) 0.016(3) 0.030(3) -0.003(2) 0.002(2) -0.004(2)
C24 0.016(3) 0.015(3) 0.025(3) -0.004(2) 0.003(2) -0.002(2)
C25 0.021(3) 0.013(3) 0.023(3) 0.000(2) 0.003(2) -0.002(2)
C26 0.026(3) 0.021(3) 0.026(3) -0.005(2) 0.009(2) -0.005(2)
C27 0.019(3) 0.017(3) 0.027(3) -0.001(2) 0.000(2) 0.001(2)
C28 0.028(3) 0.019(3) 0.020(3) 0.002(2) -0.006(3) -0.009(2)
C29 0.022(3) 0.016(3) 0.030(3) -0.001(2) 0.007(2) -0.002(2)
C30 0.021(3) 0.019(3) 0.026(3) 0.001(2) 0.009(2) -0.003(2)
C31 0.018(3) 0.032(3) 0.046(3) -0.011(3) 0.003(2) -0.004(2)
C32 0.025(3) 0.080(5) 0.074(4) -0.043(4) 0.022(3) -0.014(3)
C33 0.021(3) 0.046(4) 0.048(3) -0.005(3) 0.003(3) -0.014(3)
C34 0.023(3) 0.043(4) 0.091(5) -0.001(3) 0.009(3) 0.002(3)
C35 0.035(3) 0.022(3) 0.027(3) -0.005(2) 0.010(2) 0.000(2)
C36 0.056(4) 0.030(3) 0.043(3) -0.016(3) 0.018(3) -0.006(3)
C37 0.056(4) 0.040(3) 0.022(3) -0.004(3) 0.010(3) -0.006(3)
C38 0.044(4) 0.035(3) 0.039(3) -0.006(3) 0.014(3) 0.008(3)
C39 0.016(3) 0.013(3) 0.020(3) -0.007(2) 0.004(2) -0.001(2)
C40 0.013(3) 0.020(3) 0.020(3) -0.005(2) -0.002(2) 0.001(2)
C41 0.018(3) 0.010(3) 0.021(3) -0.006(2) -0.003(2) -0.001(2)
C42 0.023(3) 0.013(3) 0.023(3) -0.005(2) 0.002(2) 0.005(2)
C44 0.025(3) 0.017(3) 0.019(3) 0.002(2) 0.002(2) 0.006(2)
C46 0.028(3) 0.019(3) 0.023(3) 0.002(2) 0.002(3) 0.005(2)
C47 0.028(3) 0.026(3) 0.032(4) -0.003(3) 0.000(3) -0.002(2)
C49 0.028(3) 0.017(3) 0.021(3) 0.002(2) 0.006(3) -0.001(2)
C50 0.032(3) 0.022(3) 0.021(3) -0.003(2) 0.004(3) 0.004(3)
C53 0.018(3) 0.017(3) 0.017(3) -0.005(2) 0.001(2) -0.001(2)
C55 0.015(3) 0.021(3) 0.021(3) 0.000(2) -0.005(2) 0.001(2)
C56 0.022(3) 0.020(3) 0.012(3) 0.002(2) 0.001(2) 0.004(2)
C57 0.018(3) 0.023(3) 0.019(3) 0.005(2) -0.001(2) 0.000(2)
C58 0.023(3) 0.031(3) 0.028(3) -0.002(2) 0.000(2) -0.011(3)
C59 0.021(3) 0.023(3) 0.016(3) 0.003(2) -0.002(2) 0.003(2)
C60 0.023(3) 0.015(3) 0.017(3) -0.001(2) -0.001(2) 0.000(2)
C61 0.029(3) 0.018(3) 0.028(3) -0.003(2) -0.001(2) -0.006(2)
C62 0.047(4) 0.024(3) 0.061(4) -0.021(3) 0.018(3) -0.005(3)
C63 0.054(4) 0.029(3) 0.049(4) 0.006(3) 0.004(3) -0.010(3)
C64 0.042(3) 0.041(3) 0.041(3) -0.011(3) -0.009(3) -0.004(3)
C65 0.023(3) 0.035(3) 0.038(3) -0.012(3) 0.009(2) -0.004(2)
C67 0.036(3) 0.048(4) 0.068(4) -0.016(3) 0.020(3) 0.006(3)
C68 0.023(3) 0.069(4) 0.056(4) -0.005(3) 0.006(3) 0.008(3)
C69 0.052(4) 0.061(4) 0.048(4) 0.007(3) 0.028(3) 0.006(3)
C70 0.019(3) 0.012(2) 0.017(3) -0.002(2) 0.004(2) 0.000(2)
C71 0.017(3) 0.017(3) 0.022(3) -0.002(2) 0.000(2) 0.002(2)
C72 0.019(3) 0.021(3) 0.019(3) 0.002(2) 0.000(2) 0.000(2)
C73 0.015(3) 0.022(3) 0.032(3) -0.002(2) -0.002(2) 0.002(2)
C74 0.017(3) 0.011(2) 0.025(3) -0.001(2) 0.000(2) 0.000(2)
C75 0.018(3) 0.019(3) 0.024(3) -0.001(2) -0.002(2) -0.003(2)
C76 0.023(3) 0.022(3) 0.020(3) 0.003(2) 0.000(2) -0.002(2)
C77 0.024(3) 0.015(3) 0.027(3) 0.010(2) 0.005(2) 0.003(2)
C78 0.018(3) 0.024(3) 0.019(3) 0.008(2) -0.001(2) 0.000(2)
C79 0.014(3) 0.030(3) 0.021(3) 0.009(2) -0.005(2) 0.001(2)
C80 0.025(3) 0.025(3) 0.025(3) 0.009(2) -0.002(2) 0.001(2)
C81 0.028(3) 0.020(3) 0.026(3) 0.001(2) -0.003(2) -0.008(2)
C82 0.021(3) 0.024(3) 0.027(3) 0.003(2) -0.004(2) -0.005(2)
C83 0.032(3) 0.027(3) 0.046(3) -0.004(3) -0.003(3) -0.006(2)
C84 0.025(3) 0.033(3) 0.043(3) 0.005(3) -0.001(2) -0.008(2)
C85 0.036(3) 0.034(3) 0.032(3) -0.008(2) -0.003(2) -0.008(3)
C86 0.042(3) 0.026(3) 0.035(3) 0.006(3) -0.007(3) -0.002(3)
C87 0.059(4) 0.037(3) 0.047(4) 0.003(3) 0.000(3) 0.013(3)
C88 0.044(3) 0.030(3) 0.052(4) 0.016(3) -0.001(3) -0.003(3)
C89 0.079(5) 0.017(3) 0.076(5) 0.000(3) -0.021(4) -0.004(3)
C90 0.019(3) 0.013(3) 0.026(3) -0.004(2) 0.004(2) 0.004(2)
N1 0.019(2) 0.018(2) 0.021(2) 0.0011(17) 0.0037(19) 0.0015(17)
N2 0.020(2) 0.018(2) 0.015(2) 0.0049(18) -0.0041(19) 0.0035(17)
N3 0.018(2) 0.018(2) 0.018(2) -0.0014(18) 0.0043(19) -0.0030(18)
N4 0.016(2) 0.022(2) 0.021(2) 0.0007(18) 0.0018(19) -0.0006(18)
N5 0.049(3) 0.031(3) 0.035(3) 0.006(2) 0.003(2) 0.000(2)
N6 0.041(3) 0.035(3) 0.043(3) -0.003(2) 0.016(2) -0.001(2)
N43 0.019(2) 0.021(2) 0.023(2) 0.0032(19) -0.001(2) 0.0024(19)
N45 0.025(2) 0.019(2) 0.024(3) 0.000(2) 0.0023(19) 0.001(2)
N52 0.019(2) 0.021(2) 0.023(3) -0.0016(19) 0.0012(18) 0.001(2)
N54 0.015(2) 0.020(2) 0.018(2) 0.0043(19) -0.0004(18) -0.0010(18)
O1 0.037(2) 0.042(2) 0.065(3) -0.0130(19) 0.025(2) -0.019(2)
O2 0.028(2) 0.024(2) 0.038(2) 0.0072(17) -0.0088(17) -0.0011(17)
O3 0.040(2) 0.036(2) 0.037(2) -0.0171(17) -0.0087(19) -0.0135(18)
Ni 0.0170(3) 0.0184(3) 0.0189(4) -0.0001(3) 0.0008(3) -0.0001(3)
C4A 0.0227(17) 0.018(7) 0.022(3) -0.002(2) 0.0034(16) 0.006(2)
C5A 0.0214(16) 0.027(5) 0.0272(16) 0.0047(16) 0.0028(12) 0.005(2)
C6A 0.026(3) 0.034(6) 0.027(4) 0.004(4) 0.005(3) 0.002(4)
C7A 0.026(2) 0.027(2) 0.026(2) -0.0001(10) 0.0039(11) -0.0005(10)
C8A 0.030(5) 0.055(8) 0.022(5) 0.004(6) 0.002(4) -0.007(4)
C9A 0.038(5) 0.072(9) 0.033(7) 0.013(6) 0.015(5) 0.004(5)
C11A 0.0280(19) 0.029(2) 0.029(2) -0.0008(10) 0.0043(11) 0.0006(10)
C12A 0.033(6) 0.045(6) 0.017(5) -0.002(4) 0.004(5) -0.010(3)
C15A 0.034(9) 0.050(7) 0.036(9) -0.014(7) 0.020(8) -0.014(6)
C17A 0.134(15) 0.125(13) 0.079(5) 0.023(7) 0.046(8) 0.069(10)
C20A 0.016(3) 0.040(4) 0.0280(17) 0.003(2) 0.0032(16) 0.002(3)
C10B 0.036(5) 0.076(7) 0.048(6) 0.019(5) 0.017(5) 0.007(4)
C16B 0.046(5) 0.090(7) 0.084(6) 0.023(5) 0.034(5) 0.019(4)
C19B 0.066(4) 0.067(4) 0.069(4) 0.002(2) 0.009(2) 0.005(2)
O4B 0.042(6) 0.095(10) 0.050(7) 0.027(6) 0.023(5) 0.009(6)
C13A 0.033(6) 0.036(9) 0.025(9) 0.006(7) 0.006(6) -0.011(5)
C14A 0.049(15) 0.049(12) 0.018(5) -0.004(6) 0.003(6) -0.003(8)
C18B 0.039(5) 0.107(10) 0.183(18) 0.067(12) 0.018(11) 0.013(7)
Cl19 0.174(14) 0.156(14) 0.29(2) 0.091(14) 0.105(14) 0.062(12)
Cl3 0.199(16) 0.135(13) 0.40(3) 0.071(15) 0.162(18) 0.013(10)
C18 0.044(15) 0.065(17) 0.12(2) 0.034(16) 0.028(16) 0.012(14)
Cl16 0.087(8) 0.244(16) 0.125(10) 0.032(9) 0.018(7) -0.007(8)

loop_
_atom_type_symbol
_atom_type_description
_atom_type_scat_dispersion_real
_atom_type_scat_dispersion_imag
_atom_type_scat_source
C C 0.0033 0.0016 'International Tables Vol C Tables 4.2.6.8 and 6.1.1.4'
H H 0.0000 0.0000 'International Tables Vol C Tables 4.2.6.8 and 6.1.1.4'
Cl Cl 0.1484 0.1585 'International Tables Vol C Tables 4.2.6.8 and 6.1.1.4'
N N 0.0061 0.0033 'International Tables Vol C Tables 4.2.6.8 and 6.1.1.4'
Ni Ni 0.3393 1.1124 'International Tables Vol C Tables 4.2.6.8 and 6.1.1.4'
O O 0.0106 0.0060 'International Tables Vol C Tables 4.2.6.8 and 6.1.1.4'

loop_
_geom_angle_atom_site_label_1
_geom_angle_atom_site_label_2
_geom_angle_atom_site_label_3
_geom_angle
N1 C1 C75 125.4(4)
N1 C1 C2 110.4(4)
C75 C1 C2 123.8(4)
C10 C2 C1 107.6(4)
C10 C2 H2 126.2
C1 C2 H2 126.2
C2 C10 C4A 106.2(8)
C2 C10 C4 106.8(7)
C2 C10 H10 126.6
C4 C10 H10 126.6
C2 C10 H10A 126.9
C4A C10 H10A 126.9
C5 C4 N1 124.7(10)
C5 C4 C10 124.6(10)
N1 C4 C10 110.0(7)
C4 C5 C20 119.4(11)
C4 C5 C6 124.1(9)
C20 C5 C6 116.1(10)
C7 C6 C11 117.3(8)
C7 C6 C5 122.3(10)
C11 C6 C5 120.0(10)
C8 C7 C6 123.3(9)
C8 C7 H7 118.4
C6 C7 H7 118.4
C9 C8 C7 117.1(8)
C9 C8 C12 122.8(7)
C7 C8 C12 120.1(8)
O4A C9 C8 122.8(7)
O4A C9 C10A 114.9(6)
C8 C9 C10A 122.4(7)
C10A C11 C6 122.4(7)
C10A C11 H11 118.8
C6 C11 H11 118.8
C14 C12 C13 105.8(10)
C14 C12 C15 112.1(10)
C13 C12 C15 107.1(8)
C14 C12 C8 111.1(9)
C13 C12 C8 110.5(9)
C15 C12 C8 110.1(8)
C12 C13 H13A 109.5
C12 C13 H13B 109.5
H13A C13 H13B 109.5
C12 C13 H13C 109.5
H13A C13 H13C 109.5
H13B C13 H13C 109.5
C12 C14 H14A 109.5
C12 C14 H14B 109.5
H14A C14 H14B 109.5
C12 C14 H14C 109.5
H14A C14 H14C 109.5
H14B C14 H14C 109.5
C12 C15 H15A 109.5
C12 C15 H15B 109.5
H15A C15 H15B 109.5
C12 C15 H15C 109.5
H15A C15 H15C 109.5
H15B C15 H15C 109.5
C16A C17 H17A 109.5
C16A C17 H17B 109.5
H17A C17 H17B 109.5
C16A C17 H17C 109.5
H17A C17 H17C 109.5
H17B C17 H17C 109.5
N4 C20 C5 127.4(9)
N4 C20 C21 110.5(7)
C5 C20 C21 121.8(12)
C11 C10A C9 117.4(7)
C11 C10A C16A 120.8(7)
C9 C10A C16A 121.5(7)
C19A C16A C18A 108.5(8)
C19A C16A C17 106.9(9)
C18A C16A C17 111.9(8)
C19A C16A C10A 110.4(7)
C18A C16A C10A 108.9(8)
C17 C16A C10A 110.3(8)
C16A C18A Cl19 148.6(10)
C16A C18A C18 115.2(13)
Cl19 C18A C18 53.4(11)
C16A C18A Cl16 104.7(8)
Cl19 C18A Cl16 91.4(10)
C18 C18A Cl16 55.3(12)
C16A C18A H18A 109.5
Cl19 C18A H18A 100.7
C18 C18A H18A 118.5
Cl16 C18A H18A 74.4
C16A C18A H18B 109.5
Cl19 C18A H18B 66.7
C18 C18A H18B 16.3
Cl16 C18A H18B 40.1
H18A C18A H18B 109.5
C16A C18A H18C 109.5
Cl19 C18A H18C 50.0
C18 C18A H18C 93.3
Cl16 C18A H18C 141.4
H18A C18A H18C 109.5
H18B C18A H18C 109.5
C16A C19A H19A 109.5
C16A C19A H19B 109.5
H19A C19A H19B 109.5
C16A C19A H19C 109.5
H19A C19A H19C 109.5
H19B C19A H19C 109.5
C9 O4A H4A 109.5
C22 C21 C20 106.8(5)
C22 C21 C20A 106.9(6)
C22 C21 H21 126.6
C20 C21 H21 126.6
C22 C21 H21A 126.5
C20A C21 H21A 126.5
C21 C22 C23 107.7(4)
C21 C22 H22 126.2
C23 C22 H22 126.2
C24 C23 N4 125.1(4)
C24 C23 C22 124.7(4)
N4 C23 C22 109.8(4)
C23 C24 C39 121.1(4)
C23 C24 C25 119.4(4)
C39 C24 C25 119.4(4)
C26 C25 C30 118.0(4)
C26 C25 C24 121.5(4)
C30 C25 C24 120.4(4)
C25 C26 C27 122.9(4)
C25 C26 H26 118.6
C27 C26 H26 118.6
C26 C27 C28 116.7(4)
C26 C27 C31 120.9(4)
C28 C27 C31 122.4(4)
O3 C28 C27 118.7(4)
O3 C28 C29 118.3(4)
C27 C28 C29 123.1(4)
C30 C29 C28 116.2(4)
C30 C29 C35 122.5(4)
C28 C29 C35 121.3(4)
C29 C30 C25 123.2(4)
C29 C30 H30 118.4
C25 C30 H30 118.4
C32 C31 C34 108.1(4)
C32 C31 C33 105.7(4)
C34 C31 C33 110.9(4)
C32 C31 C27 111.6(4)
C34 C31 C27 110.9(4)
C33 C31 C27 109.7(4)
C31 C32 H32A 109.5
C31 C32 H32B 109.5
H32A C32 H32B 109.5
C31 C32 H32C 109.5
H32A C32 H32C 109.5
H32B C32 H32C 109.5
C31 C33 H33A 109.5
C31 C33 H33B 109.5
H33A C33 H33B 109.5
C31 C33 H33C 109.5
H33A C33 H33C 109.5
H33B C33 H33C 109.5
C31 C34 H34A 109.5
C31 C34 H34B 109.5
H34A C34 H34B 109.5
C31 C34 H34C 109.5
H34A C34 H34C 109.5
H34B C34 H34C 109.5
C29 C35 C38 111.1(4)
C29 C35 C37 111.3(4)
C38 C35 C37 106.7(4)
C29 C35 C36 110.3(4)
C38 C35 C36 106.5(4)
C37 C35 C36 110.9(4)
C35 C36 H36A 109.5
C35 C36 H36B 109.5
H36A C36 H36B 109.5
C35 C36 H36C 109.5
H36A C36 H36C 109.5
H36B C36 H36C 109.5
C35 C37 H37A 109.5
C35 C37 H37B 109.5
H37A C37 H37B 109.5
C35 C37 H37C 109.5
H37A C37 H37C 109.5
H37B C37 H37C 109.5
C35 C38 H38A 109.5
C35 C38 H38B 109.5
H38A C38 H38B 109.5
C35 C38 H38C 109.5
H38A C38 H38C 109.5
H38B C38 H38C 109.5
C24 C39 N3 124.9(4)
C24 C39 C40 124.7(4)
N3 C39 C40 110.4(4)
C41 C40 C39 107.0(4)
C41 C40 H40 126.5
C39 C40 H40 126.5
C40 C41 C42 132.2(4)
C40 C41 C90 107.7(4)
C42 C41 C90 120.0(4)
N43 C42 N54 113.7(4)
N43 C42 C41 128.4(4)
N54 C42 C41 117.9(4)
N45 C44 N43 126.8(4)
N45 C44 C53 122.2(4)
N43 C44 C53 111.0(4)
N45 C46 C49 123.8(4)
N45 C46 C47 118.1(4)
C49 C46 C47 118.1(4)
N5 C47 C46 176.6(5)
N52 C49 C46 123.3(4)
N52 C49 C50 117.3(4)
C46 C49 C50 119.4(4)
N6 C50 C49 176.7(5)
N52 C53 N54 129.6(4)
N52 C53 C44 125.2(4)
N54 C53 C44 105.1(4)
N54 C55 C60 105.2(3)
N54 C55 C56 106.5(3)
C60 C55 C56 113.8(4)
N54 C55 C70 110.4(3)
C60 C55 C70 111.3(3)
C56 C55 C70 109.4(3)
C57 C56 C55 124.6(4)
C57 C56 H56 117.7
C55 C56 H56 117.7
C56 C57 C58 117.9(4)
C56 C57 C61 123.3(4)
C58 C57 C61 118.9(4)
O1 C58 C59 120.9(4)
O1 C58 C57 119.5(4)
C59 C58 C57 119.6(4)
C60 C59 C58 118.8(4)
C60 C59 C65 122.9(4)
C58 C59 C65 118.3(4)
C59 C60 C55 123.8(4)
C59 C60 H60 118.1
C55 C60 H60 118.1
C57 C61 C64 109.8(4)
C57 C61 C63 110.6(4)
C64 C61 C63 109.9(4)
C57 C61 C62 110.9(4)
C64 C61 C62 107.5(4)
C63 C61 C62 108.1(4)
C61 C62 H62A 109.5
C61 C62 H62B 109.5
H62A C62 H62B 109.5
C61 C62 H62C 109.5
H62A C62 H62C 109.5
H62B C62 H62C 109.5
C61 C63 H63A 109.5
C61 C63 H63B 109.5
H63A C63 H63B 109.5
C61 C63 H63C 109.5
H63A C63 H63C 109.5
H63B C63 H63C 109.5
C61 C64 H64A 109.5
C61 C64 H64B 109.5
H64A C64 H64B 109.5
C61 C64 H64C 109.5
H64A C64 H64C 109.5
H64B C64 H64C 109.5
C67 C65 C59 111.4(4)
C67 C65 C68 107.9(4)
C59 C65 C68 110.1(4)
C67 C65 C69 107.7(4)
C59 C65 C69 109.9(4)
C68 C65 C69 109.8(4)
C65 C67 H67A 109.5
C65 C67 H67B 109.5
H67A C67 H67B 109.5
C65 C67 H67C 109.5
H67A C67 H67C 109.5
H67B C67 H67C 109.5
C65 C68 H68A 109.5
C65 C68 H68B 109.5
H68A C68 H68B 109.5
C65 C68 H68C 109.5
H68A C68 H68C 109.5
H68B C68 H68C 109.5
C65 C69 H69A 109.5
C65 C69 H69B 109.5
H69A C69 H69B 109.5
C65 C69 H69C 109.5
H69A C69 H69C 109.5
H69B C69 H69C 109.5
C71 C70 C90 121.4(4)
C71 C70 C55 118.7(4)
C90 C70 C55 119.9(4)
C70 C71 N2 123.9(4)
C70 C71 C72 125.6(4)
N2 C71 C72 110.4(4)
C73 C72 C71 107.2(4)
C73 C72 H72 126.4
C71 C72 H72 126.4
C72 C73 C74 107.6(4)
C72 C73 H73 126.2
C74 C73 H73 126.2
C75 C74 N2 125.1(4)
C75 C74 C73 124.2(4)
N2 C74 C73 110.4(4)
C74 C75 C1 122.3(4)
C74 C75 C76 120.8(4)
C1 C75 C76 116.9(4)
C81 C76 C77 118.6(4)
C81 C76 C75 118.3(4)
C77 C76 C75 123.0(4)
C76 C77 C78 122.6(4)
C76 C77 H77 118.7
C78 C77 H77 118.7
C77 C78 C79 116.1(4)
C77 C78 C82 121.6(4)
C79 C78 C82 122.3(4)
O2 C79 C80 120.9(4)
O2 C79 C78 115.6(4)
C80 C79 C78 123.5(4)
C81 C80 C79 116.9(4)
C81 C80 C86 119.7(4)
C79 C80 C86 123.3(4)
C76 C81 C80 122.3(4)
C76 C81 H81 118.9
C80 C81 H81 118.9
C83 C82 C78 111.6(4)
C83 C82 C84 108.1(4)
C78 C82 C84 110.5(4)
C83 C82 C85 106.7(4)
C78 C82 C85 110.4(4)
C84 C82 C85 109.5(4)
C82 C83 H83A 109.5
C82 C83 H83B 109.5
H83A C83 H83B 109.5
C82 C83 H83C 109.5
H83A C83 H83C 109.5
H83B C83 H83C 109.5
C82 C84 H84A 109.5
C82 C84 H84B 109.5
H84A C84 H84B 109.5
C82 C84 H84C 109.5
H84A C84 H84C 109.5
H84B C84 H84C 109.5
C82 C85 H85A 109.5
C82 C85 H85B 109.5
H85A C85 H85B 109.5
C82 C85 H85C 109.5
H85A C85 H85C 109.5
H85B C85 H85C 109.5
C88 C86 C89 107.0(4)
C88 C86 C87 111.8(4)
C89 C86 C87 105.6(5)
C88 C86 C80 110.8(4)
C89 C86 C80 111.5(4)
C87 C86 C80 110.0(4)
C86 C87 H87A 109.5
C86 C87 H87B 109.5
H87A C87 H87B 109.5
C86 C87 H87C 109.5
H87A C87 H87C 109.5
H87B C87 H87C 109.5
C86 C88 H88A 109.5
C86 C88 H88B 109.5
H88A C88 H88B 109.5
C86 C88 H88C 109.5
H88A C88 H88C 109.5
H88B C88 H88C 109.5
C86 C89 H89A 109.5
C86 C89 H89B 109.5
H89A C89 H89B 109.5
C86 C89 H89C 109.5
H89A C89 H89C 109.5
H89B C89 H89C 109.5
N3 C90 C70 126.6(4)
N3 C90 C41 109.7(4)
C70 C90 C41 123.6(4)
C1 N1 C4A 104.4(8)
C1 N1 C4 104.7(6)
C1 N1 Ni 127.3(3)
C4A N1 Ni 127.9(13)
C4 N1 Ni 128.0(8)
C71 N2 C74 104.3(3)
C71 N2 Ni 129.3(3)
C74 N2 Ni 126.3(3)
C90 N3 C39 105.1(3)
C90 N3 Ni 127.0(3)
C39 N3 Ni 127.7(3)
C20 N4 C23 104.8(6)
C20A N4 C23 105.0(7)
C20 N4 Ni 127.5(9)
C20A N4 Ni 127.2(13)
C23 N4 Ni 127.3(3)
C42 N43 C44 104.2(4)
C44 N45 C46 112.9(4)
C53 N52 C49 112.6(4)
C53 N54 C42 106.0(3)
C53 N54 C55 125.9(3)
C42 N54 C55 128.0(4)
C79 O2 H2A 111(3)
C28 O3 H3 127(4)
N4 Ni N3 90.29(15)
N4 Ni N1 89.53(15)
N3 Ni N1 176.21(15)
N4 Ni N2 176.35(15)
N3 Ni N2 89.70(14)
N1 Ni N2 90.72(15)
C5A C4A N1 122.8(15)
C5A C4A C10 124.7(15)
N1 C4A C10 111.3(12)
C4A C5A C20A 122(2)
C4A C5A C6A 118.6(12)
C20A C5A C6A 119.2(15)
C11A C6A C7A 119.2(12)
C11A C6A C5A 120.4(15)
C7A C6A C5A 120.4(15)
C8A C7A C6A 121.8(13)
C8A C7A H7A 119.1
C6A C7A H7A 119.1
C7A C8A C9A 116.0(11)
C7A C8A C12A 121.4(11)
C9A C8A C12A 122.6(11)
O4B C9A C8A 119.8(11)
O4B C9A C10B 116.0(10)
C8A C9A C10B 124.2(10)
C10B C11A C6A 122.3(11)
C10B C11A H11A 118.8
C6A C11A H11A 118.8
C14A C12A C15A 111.7(14)
C14A C12A C13A 106.0(13)
C15A C12A C13A 105.9(12)
C14A C12A C8A 108.8(14)
C15A C12A C8A 111.5(11)
C13A C12A C8A 112.9(12)
C12A C15A H15D 109.5
C12A C15A H15E 109.5
H15D C15A H15E 109.5
C12A C15A H15F 109.5
H15D C15A H15F 109.5
H15E C15A H15F 109.5
C16B C17A H17D 109.5
C16B C17A H17E 109.5
H17D C17A H17E 109.5
C16B C17A H17F 109.5
H17D C17A H17F 109.5
H17E C17A H17F 109.5
N4 C20A C5A 124.4(14)
N4 C20A C21 110.3(9)
C5A C20A C21 125.1(11)
C11A C10B C9A 115.8(10)
C11A C10B C16B 121.4(11)
C9A C10B C16B 122.8(10)
C18B C16B C19B 107.4(13)
C18B C16B C17A 112.4(14)
C19B C16B C17A 108.7(13)
C18B C16B C10B 110.8(13)
C19B C16B C10B 110.3(10)
C17A C16B C10B 107.3(12)
C16B C19B H19D 109.5
C16B C19B H19E 109.5
H19D C19B H19E 109.5
C16B C19B H19F 109.5
H19D C19B H19F 109.5
H19E C19B H19F 109.5
C9A O4B H4B 109.5
C12A C13A H13D 109.5
C12A C13A H13E 109.5
H13D C13A H13E 109.5
C12A C13A H13F 109.5
H13D C13A H13F 109.5
H13E C13A H13F 109.5
C12A C14A H14D 109.5
C12A C14A H14E 109.5
H14D C14A H14E 109.5
C12A C14A H14F 109.5
H14D C14A H14F 109.5
H14E C14A H14F 109.5
C16B C18B H18D 109.5
C16B C18B H18E 109.5
H18D C18B H18E 109.5
C16B C18B H18F 109.5
H18D C18B H18F 109.5
H18E C18B H18F 109.5
C18 Cl19 C18A 65.3(15)
Cl3 C18 Cl19 123(2)
Cl3 C18 C18A 169(3)
Cl19 C18 C18A 61.2(14)
Cl3 C18 Cl16 115(3)
Cl19 C18 Cl16 107.3(18)
C18A C18 Cl16 70.8(13)
Cl3 C18 H18 103.0
Cl19 C18 H18 103.0
C18A C18 H18 65.8
Cl16 C18 H18 103.0
C18 Cl16 C18A 53.9(13)

loop_
_geom_bond_atom_site_label_1
_geom_bond_atom_site_label_2
_geom_bond_distance
C1 N1 1.375(6)
C1 C75 1.383(6)
C1 C2 1.437(6)
C2 C10 1.349(6)
C2 H2 0.9500
C10 C4A 1.429(15)
C10 C4 1.432(10)
C10 H10 0.9500
C10 H10A 0.9500
C4 C5 1.376(10)
C4 N1 1.405(9)
C5 C20 1.404(11)
C5 C6 1.494(10)
C6 C7 1.393(10)
C6 C11 1.398(11)
C7 C8 1.391(10)
C7 H7 0.9500
C8 C9 1.387(11)
C8 C12 1.555(10)
C9 O4A 1.382(8)
C9 C10A 1.418(11)
C11 C10A 1.387(10)
C11 H11 0.9500
C12 C14 1.520(10)
C12 C13 1.550(11)
C12 C15 1.551(11)
C13 H13A 0.9800
C13 H13B 0.9800
C13 H13C 0.9800
C14 H14A 0.9800
C14 H14B 0.9800
C14 H14C 0.9800
C15 H15A 0.9800
C15 H15B 0.9800
C15 H15C 0.9800
C17 C16A 1.546(14)
C17 H17A 0.9800
C17 H17B 0.9800
C17 H17C 0.9800
C20 N4 1.377(10)
C20 C21 1.436(11)
C10A C16A 1.554(11)
C16A C19A 1.537(12)
C16A C18A 1.544(14)
C18A Cl19 1.74(2)
C18A C18 1.80(4)
C18A Cl16 2.108(17)
C18A H18A 0.9800
C18A H18B 0.9800
C18A H18C 0.9800
C19A H19A 0.9800
C19A H19B 0.9800
C19A H19C 0.9800
O4A H4A 0.8400
C21 C22 1.339(6)
C21 C20A 1.437(13)
C21 H21 0.9500
C21 H21A 0.9500
C22 C23 1.432(6)
C22 H22 0.9500
C23 C24 1.386(6)
C23 N4 1.387(5)
C24 C39 1.396(6)
C24 C25 1.490(6)
C25 C26 1.384(6)
C25 C30 1.397(6)
C26 C27 1.394(6)
C26 H26 0.9500
C27 C28 1.403(6)
C27 C31 1.552(6)
C28 O3 1.372(5)
C28 C29 1.419(6)
C29 C30 1.383(6)
C29 C35 1.534(6)
C30 H30 0.9500
C31 C32 1.534(7)
C31 C34 1.538(7)
C31 C33 1.541(7)
C32 H32A 0.9800
C32 H32B 0.9800
C32 H32C 0.9800
C33 H33A 0.9800
C33 H33B 0.9800
C33 H33C 0.9800
C34 H34A 0.9800
C34 H34B 0.9800
C34 H34C 0.9800
C35 C38 1.536(7)
C35 C37 1.537(7)
C35 C36 1.540(7)
C36 H36A 0.9800
C36 H36B 0.9800
C36 H36C 0.9800
C37 H37A 0.9800
C37 H37B 0.9800
C37 H37C 0.9800
C38 H38A 0.9800
C38 H38B 0.9800
C38 H38C 0.9800
C39 N3 1.402(5)
C39 C40 1.412(6)
C40 C41 1.355(6)
C40 H40 0.9500
C41 C42 1.412(6)
C41 C90 1.436(6)
C42 N43 1.331(5)
C42 N54 1.383(5)
C44 N45 1.336(6)
C44 N43 1.365(6)
C44 C53 1.425(6)
C46 N45 1.344(6)
C46 C49 1.406(6)
C46 C47 1.446(7)
C47 N5 1.154(6)
C49 N52 1.343(5)
C49 C50 1.438(7)
C50 N6 1.156(6)
C53 N52 1.308(5)
C53 N54 1.374(6)
C55 N54 1.499(5)
C55 C60 1.504(6)
C55 C56 1.511(6)
C55 C70 1.554(6)
C56 C57 1.332(6)
C56 H56 0.9500
C57 C58 1.505(7)
C57 C61 1.523(6)
C58 O1 1.220(5)
C58 C59 1.498(7)
C59 C60 1.335(6)
C59 C65 1.532(6)
C60 H60 0.9500
C61 C64 1.530(6)
C61 C63 1.534(7)
C61 C62 1.535(7)
C62 H62A 0.9800
C62 H62B 0.9800
C62 H62C 0.9800
C63 H63A 0.9800
C63 H63B 0.9800
C63 H63C 0.9800
C64 H64A 0.9800
C64 H64B 0.9800
C64 H64C 0.9800
C65 C67 1.523(7)
C65 C68 1.541(7)
C65 C69 1.546(7)
C67 H67A 0.9800
C67 H67B 0.9800
C67 H67C 0.9800
C68 H68A 0.9800
C68 H68B 0.9800
C68 H68C 0.9800
C69 H69A 0.9800
C69 H69B 0.9800
C69 H69C 0.9800
C70 C71 1.387(6)
C70 C90 1.395(6)
C71 N2 1.390(5)
C71 C72 1.430(6)
C72 C73 1.339(6)
C72 H72 0.9500
C73 C74 1.424(6)
C73 H73 0.9500
C74 C75 1.376(6)
C74 N2 1.391(5)
C75 C76 1.505(6)
C76 C81 1.380(6)
C76 C77 1.393(6)
C77 C78 1.394(6)
C77 H77 0.9500
C78 C79 1.403(6)
C78 C82 1.534(6)
C79 O2 1.379(5)
C79 C80 1.400(6)
C80 C81 1.390(6)
C80 C86 1.544(7)
C81 H81 0.9500
C82 C83 1.533(6)
C82 C84 1.539(6)
C82 C85 1.545(6)
C83 H83A 0.9800
C83 H83B 0.9800
C83 H83C 0.9800
C84 H84A 0.9800
C84 H84B 0.9800
C84 H84C 0.9800
C85 H85A 0.9800
C85 H85B 0.9800
C85 H85C 0.9800
C86 C88 1.531(7)
C86 C89 1.534(7)
C86 C87 1.544(7)
C87 H87A 0.9800
C87 H87B 0.9800
C87 H87C 0.9800
C88 H88A 0.9800
C88 H88B 0.9800
C88 H88C 0.9800
C89 H89A 0.9800
C89 H89B 0.9800
C89 H89C 0.9800
C90 N3 1.376(6)
N1 C4A 1.386(14)
N1 Ni 1.923(3)
N2 Ni 1.933(3)
N3 Ni 1.922(3)
N4 C20A 1.380(13)
N4 Ni 1.916(3)
O2 H2A 0.88(2)
O3 H3 0.87(2)
C4A C5A 1.375(12)
C5A C20A 1.397(15)
C5A C6A 1.483(12)
C6A C11A 1.387(13)
C6A C7A 1.390(13)
C7A C8A 1.386(13)
C7A H7A 0.9500
C8A C9A 1.400(13)
C8A C12A 1.549(13)
C9A O4B 1.395(12)
C9A C10B 1.418(14)
C11A C10B 1.372(13)
C11A H11A 0.9500
C12A C14A 1.530(13)
C12A C15A 1.544(13)
C12A C13A 1.547(13)
C15A H15D 0.9800
C15A H15E 0.9800
C15A H15F 0.9800
C17A C16B 1.548(18)
C17A H17D 0.9800
C17A H17E 0.9800
C17A H17F 0.9800
C10B C16B 1.556(14)
C16B C18B 1.531(19)
C16B C19B 1.532(16)
C19B H19D 0.9800
C19B H19E 0.9800
C19B H19F 0.9800
O4B H4B 0.8400
C13A H13D 0.9800
C13A H13E 0.9800
C13A H13F 0.9800
C14A H14D 0.9800
C14A H14E 0.9800
C14A H14F 0.9800
C18B H18D 0.9800
C18B H18E 0.9800
C18B H18F 0.9800
Cl19 C18 1.59(3)
Cl3 C18 1.39(4)
C18 Cl16 1.84(3)
C18 H18 1.0000

loop_
_geom_torsion_atom_site_label_1
_geom_torsion_atom_site_label_2
_geom_torsion_atom_site_label_3
_geom_torsion_atom_site_label_4
_geom_torsion
N1 C1 C2 C10 0.8(5)
C75 C1 C2 C10 -172.9(4)
C1 C2 C10 C4A -2(4)
C1 C2 C10 C4 -5(3)
C2 C10 C4 C5 -163(5)
C2 C10 C4 N1 8(5)
N1 C4 C5 C20 2(8)
C10 C4 C5 C20 172(8)
N1 C4 C5 C6 -171(4)
C10 C4 C5 C6 -1(8)
C4 C5 C6 C7 49(5)
C20 C5 C6 C7 -125(5)
C4 C5 C6 C11 -138(4)
C20 C5 C6 C11 48(6)
C11 C6 C7 C8 2(3)
C5 C6 C7 C8 175.5(19)
C6 C7 C8 C9 -5(3)
C6 C7 C8 C12 177.1(16)
C7 C8 C9 O4A -176.1(14)
C12 C8 C9 O4A 2.2(19)
C7 C8 C9 C10A 4(2)
C12 C8 C9 C10A -177.8(11)
C7 C6 C11 C10A 1(2)
C5 C6 C11 C10A -172.6(14)
C9 C8 C12 C14 61.8(17)
C7 C8 C12 C14 -120.0(19)
C9 C8 C12 C13 178.9(14)
C7 C8 C12 C13 -2.8(19)
C9 C8 C12 C15 -62.9(15)
C7 C8 C12 C15 115.3(18)
C4 C5 C20 N4 11(11)
C6 C5 C20 N4 -175(7)
C4 C5 C20 C21 -162(7)
C6 C5 C20 C21 12(10)
C6 C11 C10A C9 -1.2(16)
C6 C11 C10A C16A 172.2(12)
O4A C9 C10A C11 178.8(8)
C8 C9 C10A C11 -1.2(16)
O4A C9 C10A C16A 5.5(13)
C8 C9 C10A C16A -174.4(12)
C11 C10A C16A C19A 7.7(13)
C9 C10A C16A C19A -179.3(9)
C11 C10A C16A C18A -111.3(10)
C9 C10A C16A C18A 61.8(11)
C11 C10A C16A C17 125.6(10)
C9 C10A C16A C17 -61.4(12)
C19A C16A C18A Cl19 -150.3(18)
C17 C16A C18A Cl19 92(2)
C10A C16A C18A Cl19 -30(2)
C19A C16A C18A C18 -89.9(14)
C17 C16A C18A C18 152.5(14)
C10A C16A C18A C18 30.3(15)
C19A C16A C18A Cl16 -31.7(9)
C17 C16A C18A Cl16 -149.3(8)
C10A C16A C18A Cl16 88.5(8)
N4 C20 C21 C22 2(8)
C5 C20 C21 C22 176(7)
C20 C21 C22 C23 2(4)
C20A C21 C22 C23 4(6)
C21 C22 C23 C24 167.0(4)
C21 C22 C23 N4 -5.8(5)
N4 C23 C24 C39 -2.3(7)
C22 C23 C24 C39 -174.0(4)
N4 C23 C24 C25 174.7(4)
C22 C23 C24 C25 3.0(7)
C23 C24 C25 C26 -53.9(6)
C39 C24 C25 C26 123.1(5)
C23 C24 C25 C30 122.4(5)
C39 C24 C25 C30 -60.6(6)
C30 C25 C26 C27 -1.7(6)
C24 C25 C26 C27 174.7(4)
C25 C26 C27 C28 2.6(6)
C25 C26 C27 C31 -175.0(4)
C26 C27 C28 O3 178.0(4)
C31 C27 C28 O3 -4.4(6)
C26 C27 C28 C29 -2.5(6)
C31 C27 C28 C29 175.0(4)
O3 C28 C29 C30 -179.0(4)
C27 C28 C29 C30 1.6(6)
O3 C28 C29 C35 3.7(6)
C27 C28 C29 C35 -175.7(4)
C28 C29 C30 C25 -0.6(6)
C35 C29 C30 C25 176.6(4)
C26 C25 C30 C29 0.6(6)
C24 C25 C30 C29 -175.8(4)
C26 C27 C31 C32 2.8(6)
C28 C27 C31 C32 -174.7(5)
C26 C27 C31 C34 -117.7(5)
C28 C27 C31 C34 64.8(6)
C26 C27 C31 C33 119.5(5)
C28 C27 C31 C33 -57.9(6)
C30 C29 C35 C38 2.0(6)
C28 C29 C35 C38 179.1(4)
C30 C29 C35 C37 120.7(5)
C28 C29 C35 C37 -62.1(5)
C30 C29 C35 C36 -115.8(5)
C28 C29 C35 C36 61.3(6)
C23 C24 C39 N3 -12.1(6)
C25 C24 C39 N3 171.0(4)
C23 C24 C39 C40 167.5(4)
C25 C24 C39 C40 -9.5(6)
C24 C39 C40 C41 179.3(4)
N3 C39 C40 C41 -1.1(5)
C39 C40 C41 C42 -177.6(4)
C39 C40 C41 C90 -1.3(5)
C40 C41 C42 N43 -6.5(8)
C90 C41 C42 N43 177.5(4)
C40 C41 C42 N54 173.5(4)
C90 C41 C42 N54 -2.5(6)
N45 C46 C49 N52 0.8(7)
C47 C46 C49 N52 179.8(4)
N45 C46 C49 C50 -176.2(4)
C47 C46 C49 C50 2.8(6)
N45 C44 C53 N52 1.1(7)
N43 C44 C53 N52 -177.8(4)
N45 C44 C53 N54 178.4(4)
N43 C44 C53 N54 -0.5(5)
N54 C55 C56 C57 107.5(4)
C60 C55 C56 C57 -7.9(6)
C70 C55 C56 C57 -133.2(4)
C55 C56 C57 C58 -2.7(6)
C55 C56 C57 C61 178.6(4)
C56 C57 C58 O1 -169.2(4)
C61 C57 C58 O1 9.5(6)
C56 C57 C58 C59 11.3(6)
C61 C57 C58 C59 -169.9(4)
O1 C58 C59 C60 172.0(4)
C57 C58 C59 C60 -8.5(6)
O1 C58 C59 C65 -6.4(6)
C57 C58 C59 C65 173.1(4)
C58 C59 C60 C55 -3.0(6)
C65 C59 C60 C55 175.3(4)
N54 C55 C60 C59 -105.2(4)
C56 C55 C60 C59 11.0(6)
C70 C55 C60 C59 135.2(4)
C56 C57 C61 C64 -123.5(5)
C58 C57 C61 C64 57.9(5)
C56 C57 C61 C63 115.1(5)
C58 C57 C61 C63 -63.6(5)
C56 C57 C61 C62 -4.8(6)
C58 C57 C61 C62 176.5(4)
C60 C59 C65 C67 5.7(6)
C58 C59 C65 C67 -175.9(4)
C60 C59 C65 C68 125.4(5)
C58 C59 C65 C68 -56.3(5)
C60 C59 C65 C69 -113.5(5)
C58 C59 C65 C69 64.8(5)
N54 C55 C70 C71 -179.1(4)
C60 C55 C70 C71 -62.7(5)
C56 C55 C70 C71 64.0(5)
N54 C55 C70 C90 -1.5(5)
C60 C55 C70 C90 114.9(4)
C56 C55 C70 C90 -118.4(4)
C90 C70 C71 N2 6.3(6)
C55 C70 C71 N2 -176.1(4)
C90 C70 C71 C72 -169.5(4)
C55 C70 C71 C72 8.1(6)
C70 C71 C72 C73 173.9(4)
N2 C71 C72 C73 -2.4(5)
C71 C72 C73 C74 3.7(5)
C72 C73 C74 C75 169.6(4)
C72 C73 C74 N2 -3.9(5)
N2 C74 C75 C1 6.0(7)
C73 C74 C75 C1 -166.5(4)
N2 C74 C75 C76 -177.6(4)
C73 C74 C75 C76 9.9(7)
N1 C1 C75 C74 -12.8(7)
C2 C1 C75 C74 160.0(4)
N1 C1 C75 C76 170.7(4)
C2 C1 C75 C76 -16.6(6)
C74 C75 C76 C81 114.0(5)
C1 C75 C76 C81 -69.3(6)
C74 C75 C76 C77 -69.6(6)
C1 C75 C76 C77 107.0(5)
C81 C76 C77 C78 0.8(7)
C75 C76 C77 C78 -175.6(4)
C76 C77 C78 C79 -0.4(6)
C76 C77 C78 C82 179.5(4)
C77 C78 C79 O2 179.0(4)
C82 C78 C79 O2 -0.8(6)
C77 C78 C79 C80 -0.9(7)
C82 C78 C79 C80 179.2(4)
O2 C79 C80 C81 -178.1(4)
C78 C79 C80 C81 1.9(7)
O2 C79 C80 C86 1.3(7)
C78 C79 C80 C86 -178.7(4)
C77 C76 C81 C80 0.2(7)
C75 C76 C81 C80 176.7(4)
C79 C80 C81 C76 -1.5(7)
C86 C80 C81 C76 179.1(4)
C77 C78 C82 C83 -1.0(6)
C79 C78 C82 C83 178.9(4)
C77 C78 C82 C84 119.3(4)
C79 C78 C82 C84 -60.9(5)
C77 C78 C82 C85 -119.5(4)
C79 C78 C82 C85 60.4(6)
C81 C80 C86 C88 114.9(5)
C79 C80 C86 C88 -64.5(6)
C81 C80 C86 C89 -4.2(7)
C79 C80 C86 C89 176.4(5)
C81 C80 C86 C87 -120.9(5)
C79 C80 C86 C87 59.7(6)
C71 C70 C90 N3 0.5(7)
C55 C70 C90 N3 -177.0(4)
C71 C70 C90 C41 174.5(4)
C55 C70 C90 C41 -3.0(6)
C40 C41 C90 N3 3.3(5)
C42 C41 C90 N3 -179.8(4)
C40 C41 C90 C70 -171.6(4)
C42 C41 C90 C70 5.3(6)
C75 C1 N1 C4A 174(5)
C2 C1 N1 C4A 1(5)
C75 C1 N1 C4 177(3)
C2 C1 N1 C4 4(3)
C75 C1 N1 Ni 1.3(6)
C2 C1 N1 Ni -172.3(3)
C5 C4 N1 C1 164(5)
C10 C4 N1 C1 -7(5)
C5 C4 N1 Ni -20(8)
C10 C4 N1 Ni 169(2)
C70 C71 N2 C74 -176.4(4)
C72 C71 N2 C74 0.0(4)
C70 C71 N2 Ni 0.8(6)
C72 C71 N2 Ni 177.2(3)
C75 C74 N2 C71 -171.1(4)
C73 C74 N2 C71 2.3(4)
C75 C74 N2 Ni 11.6(6)
C73 C74 N2 Ni -175.0(3)
C70 C90 N3 C39 170.9(4)
C41 C90 N3 C39 -3.8(4)
C70 C90 N3 Ni -14.3(6)
C41 C90 N3 Ni 171.0(3)
C24 C39 N3 C90 -177.3(4)
C40 C39 N3 C90 3.1(4)
C24 C39 N3 Ni 7.9(6)
C40 C39 N3 Ni -171.7(3)
C5 C20 N4 C23 -179(8)
C21 C20 N4 C23 -6(7)
C5 C20 N4 Ni -6(12)
C21 C20 N4 Ni 168(3)
C24 C23 N4 C20 -166(5)
C22 C23 N4 C20 7(5)
C24 C23 N4 C20A -167(6)
C22 C23 N4 C20A 5(6)
C24 C23 N4 Ni 20.5(6)
C22 C23 N4 Ni -166.7(3)
N54 C42 N43 C44 -1.4(5)
C41 C42 N43 C44 178.7(4)
N45 C44 N43 C42 -177.7(4)
C53 C44 N43 C42 1.1(5)
N43 C44 N45 C46 178.1(4)
C53 C44 N45 C46 -0.6(6)
C49 C46 N45 C44 -0.3(6)
C47 C46 N45 C44 -179.3(4)
N54 C53 N52 C49 -177.2(4)
C44 C53 N52 C49 -0.6(6)
C46 C49 N52 C53 -0.4(6)
C50 C49 N52 C53 176.8(4)
N52 C53 N54 C42 176.8(4)
C44 C53 N54 C42 -0.3(4)
N52 C53 N54 C55 0.3(7)
C44 C53 N54 C55 -176.8(4)
N43 C42 N54 C53 1.1(5)
C41 C42 N54 C53 -178.9(4)
N43 C42 N54 C55 177.5(4)
C41 C42 N54 C55 -2.5(6)
C60 C55 N54 C53 60.0(5)
C56 C55 N54 C53 -61.1(5)
C70 C55 N54 C53 -179.9(4)
C60 C55 N54 C42 -115.8(4)
C56 C55 N54 C42 123.2(4)
C70 C55 N54 C42 4.4(6)
C1 N1 C4A C5A 166(7)
Ni N1 C4A C5A -21(11)
C1 N1 C4A C10 -2(7)
Ni N1 C4A C10 171(3)
C2 C10 C4A C5A -165(7)
C2 C10 C4A N1 3(8)
N1 C4A C5A C20A -5(11)
C10 C4A C5A C20A 161(11)
N1 C4A C5A C6A -176(6)
C10 C4A C5A C6A -10(11)
C4A C5A C6A C11A -119(6)
C20A C5A C6A C11A 70(9)
C4A C5A C6A C7A 59(6)
C20A C5A C6A C7A -111(7)
C11A C6A C7A C8A -9(5)
C5A C6A C7A C8A 173(3)
C6A C7A C8A C9A 4(5)
C6A C7A C8A C12A -178(3)
C7A C8A C9A O4B -178(2)
C12A C8A C9A O4B 3(3)
C7A C8A C9A C10B 2(4)
C12A C8A C9A C10B -177.0(17)
C7A C6A C11A C10B 9(4)
C5A C6A C11A C10B -172.7(19)
C7A C8A C12A C14A -125(3)
C9A C8A C12A C14A 54(3)
C7A C8A C12A C15A 111(3)
C9A C8A C12A C15A -70(2)
C7A C8A C12A C13A -8(3)
C9A C8A C12A C13A 171(2)
C23 N4 C20A C5A 173(10)
Ni N4 C20A C5A -15(17)
C23 N4 C20A C21 -3(10)
Ni N4 C20A C21 169(4)
C4A C5A C20A N4 24(15)
C6A C5A C20A N4 -166(8)
C4A C5A C20A C21 -161(11)
C6A C5A C20A C21 9(16)
C22 C21 C20A N4 -1(11)
C22 C21 C20A C5A -176(10)
C6A C11A C10B C9A -4(3)
C6A C11A C10B C16B 177.8(19)
O4B C9A C10B C11A 178.1(14)
C8A C9A C10B C11A -2(3)
O4B C9A C10B C16B -4(2)
C8A C9A C10B C16B 176.8(19)
C11A C10B C16B C18B -120.6(18)
C9A C10B C16B C18B 61(2)
C11A C10B C16B C19B -2(2)
C9A C10B C16B C19B 179.9(15)
C11A C10B C16B C17A 116.4(16)
C9A C10B C16B C17A -62(2)
C16A C18A Cl19 C18 78(2)
Cl16 C18A Cl19 C18 -43.4(16)
C18A Cl19 C18 Cl3 -168(4)
C18A Cl19 C18 Cl16 55.6(18)
C16A C18A C18 Cl3 -33(13)
Cl19 C18A C18 Cl3 113(13)
Cl16 C18A C18 Cl3 -124(13)
C16A C18A C18 Cl19 -145.7(14)
Cl16 C18A C18 Cl19 123.4(19)
C16A C18A C18 Cl16 90.9(13)
Cl19 C18A C18 Cl16 -123.4(19)
Cl3 C18 Cl16 C18A 170(3)
Cl19 C18 Cl16 C18A -50.0(18)
